data_7232703
loop_
_publ_author_name
'Yao, Yuhang'
'Rao, Yu'
'Liu, Yi-Wei'
'Jiang, Liang'
'Xiong, Jin'
'Fan, Ying-Jie'
'Shen, Zhen'
'Sessler, Jonathan L.'
'Zhang, Jun-Long'

_publ_section_title
;
 Aromaticity versus Regioisomeric Effect of \b-Substituents in
 Porphyrinoids
;
_journal_name_full 'Physical Chemistry Chemical Physics'
_journal_paper_doi 10.1039/C9CP01177C
_journal_year 2019
_chemical_formula_sum 'C46 H10 Cl3 F20 N5 O4'
_chemical_formula_weight 1182.94
_space_group_crystal_system monoclinic
_space_group_IT_number 4
_space_group_name_Hall 'P 2yb'
_space_group_name_H-M_alt 'P 1 21 1'
_symmetry_space_group_name_Hall 'P 2yb'
_symmetry_space_group_name_H-M 'P 1 21 1'
_atom_sites_solution_hydrogens mixed
_audit_creation_method SHELXL-2014/7
_audit_update_record
;
2018-05-05 deposited with the CCDC.    2019-04-30 downloaded from the CCDC.
;
_cell_angle_alpha 90
_cell_angle_beta 90.331(6)
_cell_angle_gamma 90
_cell_formula_units_Z 2
_cell_length_a 14.5721(8)
_cell_length_b 9.2987(6)
_cell_length_c 15.8007(10)
_cell_measurement_reflns_used 1417
_cell_measurement_temperature 179.99(10)
_cell_measurement_theta_max 20.7440
_cell_measurement_theta_min 2.5730
_cell_volume 2141.0(2)
_computing_structure_refinement 'SHELXL-2014/7 (Sheldrick, 2014)'
_diffrn_ambient_temperature 179.99(10)
_diffrn_measured_fraction_theta_full 0.974
_diffrn_measured_fraction_theta_max 0.962
_diffrn_measurement_device_type 'XtaLAB AFC12 (RINC): Kappa single'
_diffrn_radiation_type MoK\a
_diffrn_radiation_wavelength 0.71073
_diffrn_reflns_av_R_equivalents 0.0405
_diffrn_reflns_av_unetI/netI 0.0649
_diffrn_reflns_Laue_measured_fraction_full 0.974
_diffrn_reflns_Laue_measured_fraction_max 0.962
_diffrn_reflns_limit_h_max 18
_diffrn_reflns_limit_h_min -18
_diffrn_reflns_limit_k_max 12
_diffrn_reflns_limit_k_min -12
_diffrn_reflns_limit_l_max 20
_diffrn_reflns_limit_l_min -20
_diffrn_reflns_number 18279
_diffrn_reflns_point_group_measured_fraction_full 0.980
_diffrn_reflns_point_group_measured_fraction_max 0.969
_diffrn_reflns_theta_full 25.242
_diffrn_reflns_theta_max 27.483
_diffrn_reflns_theta_min 1.907
_exptl_absorpt_coefficient_mu 0.358
_exptl_absorpt_correction_T_max 1.00000
_exptl_absorpt_correction_T_min 0.83201
_exptl_absorpt_correction_type multi-scan
_exptl_absorpt_process_details
;
CrysAlisPro 1.171.39.29a (Rigaku Oxford Diffraction, 2015)
Empirical absorption correction using spherical harmonics,
 implemented in SCALE3 ABSPACK scaling algorithm.
;
_exptl_crystal_colour 'dark red'
_exptl_crystal_density_diffrn 1.835
_exptl_crystal_description rod-like
_exptl_crystal_F_000 1168
_exptl_crystal_size_max 0.2
_exptl_crystal_size_mid 0.05
_exptl_crystal_size_min 0.04
_refine_diff_density_max 0.450
_refine_diff_density_min -0.716
_refine_diff_density_rms 0.080
_refine_ls_abs_structure_details
;
 Refined as an inversion twin.
;
_refine_ls_abs_structure_Flack 0.33(18)
_refine_ls_extinction_method none
_refine_ls_goodness_of_fit_ref 1.030
_refine_ls_hydrogen_treatment mixed
_refine_ls_matrix_type full
_refine_ls_number_parameters 711
_refine_ls_number_reflns 8264
_refine_ls_number_restraints 15
_refine_ls_restrained_S_all 1.039
_refine_ls_R_factor_all 0.1115
_refine_ls_R_factor_gt 0.0689
_refine_ls_shift/su_max 0.002
_refine_ls_shift/su_mean 0.000
_refine_ls_structure_factor_coef Fsqd
_refine_ls_weighting_details 'w=1/[\s^2^(Fo^2^)+(0.0700P)^2^+3.0000P] where P=(Fo^2^+2Fc^2^)/3'
_refine_ls_weighting_scheme calc
_refine_ls_wR_factor_gt 0.1585
_refine_ls_wR_factor_ref 0.1753
_reflns_Friedel_coverage 0.897
_reflns_Friedel_fraction_full 0.988
_reflns_Friedel_fraction_max 0.977
_reflns_number_gt 5359
_reflns_number_total 8264
_reflns_threshold_expression 'I > 2\s(I)'
_cod_data_source_file c9cp01177c2.cif
_cod_data_source_block 4
_cod_database_code 7232703
_shelx_shelxl_version_number 2014/7
_shelx_space_group_comment
;
The symmetry employed for this shelxl refinement is uniquely defined
by the following loop, which should always be used as a source of
symmetry information in preference to the above space-group names.
They are only intended as comments.
;

loop_
_space_group_symop_operation_xyz
'x, y, z'
'-x, y+1/2, -z'

loop_
_atom_site_label
_atom_site_type_symbol
_atom_site_fract_x
_atom_site_fract_y
_atom_site_fract_z
_atom_site_U_iso_or_equiv
_atom_site_adp_type
_atom_site_occupancy
_atom_site_site_symmetry_order
_atom_site_calc_flag
_atom_site_refinement_flags_posn
_atom_site_refinement_flags_adp
Cl1 Cl 0.2735(3) 0.5016(5) 0.1562(3) 0.1214(13) Uani 1 1 d . .
Cl2 Cl 0.2430(2) 0.2007(4) 0.1769(3) 0.1078(13) Uani 1 1 d . .
Cl3 Cl 0.2063(3) 0.3938(6) 0.3154(3) 0.1344(17) Uani 1 1 d . .
F1 F 0.9568(3) 0.5405(6) -0.0505(3) 0.0532(13) Uani 1 1 d . .
F2 F 1.1192(4) 0.6014(7) -0.1245(3) 0.0629(16) Uani 1 1 d . .
F3 F 1.2443(3) 0.7650(7) -0.0434(4) 0.0751(18) Uani 1 1 d . .
F4 F 1.2123(4) 0.8540(8) 0.1172(4) 0.0797(19) Uani 1 1 d . .
F5 F 1.0560(3) 0.7811(7) 0.1948(3) 0.0639(15) Uani 1 1 d . .
F6 F 1.0353(3) 0.2226(6) 0.4267(3) 0.0519(13) Uani 1 1 d . .
F7 F 1.1243(3) -0.0183(7) 0.4800(3) 0.0673(17) Uani 1 1 d . .
F8 F 1.0647(3) -0.2800(6) 0.4295(4) 0.0658(17) Uani 1 1 d . .
F9 F 0.9110(4) -0.3041(5) 0.3333(3) 0.0563(14) Uani 1 1 d . .
F10 F 0.8191(3) -0.0673(5) 0.2840(3) 0.0443(11) Uani 1 1 d . .
F11 F 0.5385(4) 0.4697(8) 0.5473(3) 0.076(2) Uani 1 1 d . .
F12 F 0.3869(4) 0.3987(9) 0.6350(4) 0.094(3) Uani 1 1 d . .
F13 F 0.2602(5) 0.2194(7) 0.5649(5) 0.119(3) Uani 1 1 d . U
F14 F 0.2837(6) 0.1226(11) 0.4044(7) 0.171(5) Uani 1 1 d . U
F15 F 0.4300(4) 0.2038(8) 0.3163(5) 0.112(3) Uani 1 1 d . .
F16 F 0.6670(3) 1.0624(5) 0.2077(3) 0.0499(13) Uani 1 1 d . .
F17 F 0.5767(4) 1.3000(5) 0.1581(4) 0.0616(15) Uani 1 1 d . .
F18 F 0.4231(3) 1.2769(6) 0.0630(4) 0.0660(17) Uani 1 1 d . .
F19 F 0.3608(3) 1.0147(8) 0.0136(3) 0.0695(17) Uani 1 1 d . .
F20 F 0.4487(3) 0.7758(6) 0.0656(3) 0.0537(14) Uani 1 1 d . .
O1 O 0.7334(3) 0.8450(6) 0.0786(3) 0.0354(12) Uani 1 1 d . .
O2 O 0.8659(3) 0.8557(6) 0.0059(3) 0.0445(14) Uani 1 1 d . .
O3 O 0.6549(3) 0.2090(6) 0.4327(3) 0.0387(14) Uani 1 1 d . .
O4 O 0.7666(4) 0.0540(6) 0.4683(3) 0.0440(13) Uani 1 1 d . .
N1 N 0.7592(4) 0.6523(7) 0.1640(4) 0.0310(15) Uani 1 1 d . .
N2 N 0.8766(4) 0.4220(7) 0.2294(4) 0.0322(15) Uani 1 1 d D .
H2 H 0.822(3) 0.472(7) 0.232(5) 0.039 Uiso 1 1 d D U
N3 N 0.7234(4) 0.3435(6) 0.3323(4) 0.0311(14) Uani 1 1 d . .
N4 N 0.6048(4) 0.5758(7) 0.2659(4) 0.0319(15) Uani 1 1 d D .
H4 H 0.665(3) 0.544(8) 0.258(4) 0.038 Uiso 1 1 d D U
N5 N 0.3430(4) 0.7404(7) 0.3255(4) 0.0419(16) Uani 1 1 d . .
C1 C 0.7016(5) 0.7544(8) 0.1399(4) 0.0313(17) Uani 1 1 d . .
C2 C 0.8217(5) 0.8004(8) 0.0602(5) 0.0302(17) Uani 1 1 d . .
C3 C 0.8379(5) 0.6770(8) 0.1169(5) 0.0311(18) Uani 1 1 d . .
C4 C 0.9192(5) 0.6048(9) 0.1228(5) 0.0349(19) Uani 1 1 d . .
C5 C 0.9361(5) 0.4812(8) 0.1725(5) 0.0338(18) Uani 1 1 d . .
C6 C 1.0159(5) 0.3965(9) 0.1746(5) 0.042(2) Uani 1 1 d . .
H6 H 1.0687 0.4130 0.1434 0.051 Uiso 1 1 calc R U
C7 C 1.0028(5) 0.2849(9) 0.2306(5) 0.041(2) Uani 1 1 d . .
H7 H 1.0443 0.2120 0.2431 0.049 Uiso 1 1 calc R U
C8 C 0.9144(5) 0.3020(8) 0.2653(5) 0.0319(17) Uani 1 1 d . .
C9 C 0.8723(5) 0.2159(8) 0.3271(4) 0.0310(17) Uani 1 1 d . .
C10 C 0.7850(5) 0.2388(8) 0.3565(5) 0.0319(17) Uani 1 1 d . .
C11 C 0.7418(5) 0.1500(9) 0.4235(5) 0.0356(19) Uani 1 1 d . .
C12 C 0.6493(5) 0.3215(8) 0.3758(5) 0.0342(18) Uani 1 1 d . .
C13 C 0.5652(5) 0.3941(8) 0.3742(5) 0.037(2) Uani 1 1 d . .
C14 C 0.5464(5) 0.5125(9) 0.3246(5) 0.037(2) Uani 1 1 d . .
C15 C 0.4649(5) 0.6014(9) 0.3238(5) 0.0332(18) Uani 1 1 d . .
C16 C 0.3806(5) 0.6211(9) 0.3606(5) 0.043(2) Uani 1 1 d . .
H16 H 0.3543 0.5633 0.4019 0.052 Uiso 1 1 calc R U
C17 C 0.2537(6) 0.7996(13) 0.3445(7) 0.065(3) Uani 1 1 d . .
H17A H 0.2135 0.7861 0.2968 0.097 Uiso 1 1 calc R U
H17B H 0.2596 0.9005 0.3562 0.097 Uiso 1 1 calc R U
H17C H 0.2288 0.7516 0.3930 0.097 Uiso 1 1 calc R U
C18 C 0.4004(5) 0.8010(9) 0.2664(5) 0.0423(19) Uani 1 1 d . .
H18 H 0.3896 0.8830 0.2341 0.051 Uiso 1 1 calc R U
C19 C 0.4783(5) 0.7131(9) 0.2651(5) 0.0332(18) Uani 1 1 d . .
C20 C 0.5675(5) 0.6946(9) 0.2283(5) 0.0329(17) Uani 1 1 d . .
C21 C 0.6112(5) 0.7814(8) 0.1688(5) 0.0340(18) Uani 1 1 d . .
C22 C 1.0020(5) 0.6580(8) 0.0754(5) 0.0314(18) Uani 1 1 d . .
C23 C 1.0189(6) 0.6171(9) -0.0080(6) 0.041(2) Uani 1 1 d . .
C24 C 1.1031(6) 0.6539(10) -0.0467(5) 0.044(2) Uani 1 1 d . .
C25 C 1.1661(5) 0.7334(10) -0.0047(6) 0.047(2) Uani 1 1 d . .
C26 C 1.1500(5) 0.7770(12) 0.0747(6) 0.054(3) Uani 1 1 d . .
C27 C 1.0683(5) 0.7374(9) 0.1141(5) 0.0394(19) Uani 1 1 d . .
C28 C 0.9236(5) 0.0856(9) 0.3549(5) 0.0303(17) Uani 1 1 d . .
C29 C 1.0017(5) 0.0927(10) 0.4042(5) 0.039(2) Uani 1 1 d . .
C30 C 1.0484(5) -0.0287(12) 0.4295(5) 0.044(2) Uani 1 1 d . .
C31 C 1.0178(6) -0.1624(10) 0.4057(5) 0.044(2) Uani 1 1 d . .
C32 C 0.9409(5) -0.1730(9) 0.3571(5) 0.038(2) Uani 1 1 d . .
C33 C 0.8960(5) -0.0520(9) 0.3323(5) 0.0338(18) Uani 1 1 d . .
C34 C 0.4859(5) 0.3436(9) 0.4280(6) 0.047(2) Uani 1 1 d . .
C35 C 0.4745(6) 0.3840(11) 0.5097(6) 0.053(3) Uani 1 1 d . .
C36 C 0.3978(7) 0.3485(12) 0.5565(7) 0.067(3) Uani 1 1 d . .
C37 C 0.3346(8) 0.2605(13) 0.5205(9) 0.087(4) Uani 1 1 d . .
C38 C 0.3440(8) 0.2134(14) 0.4375(9) 0.101(5) Uani 1 1 d . .
C39 C 0.4204(7) 0.2554(12) 0.3960(8) 0.079(4) Uani 1 1 d . .
C40 C 0.5615(5) 0.9111(9) 0.1379(5) 0.0327(18) Uani 1 1 d . .
C41 C 0.5927(5) 1.0481(9) 0.1602(5) 0.0366(19) Uani 1 1 d . .
C42 C 0.5465(6) 1.1726(10) 0.1355(6) 0.045(2) Uani 1 1 d . .
C43 C 0.4682(6) 1.1600(11) 0.0878(6) 0.048(2) Uani 1 1 d . .
C44 C 0.4366(5) 1.0264(11) 0.0624(5) 0.045(2) Uani 1 1 d . .
C45 C 0.4830(5) 0.9048(9) 0.0887(5) 0.0356(19) Uani 1 1 d . .
C46 C 0.2791(9) 0.3595(16) 0.2289(8) 0.097(4) Uani 1 1 d . .
H46 H 0.3424 0.3479 0.2491 0.117 Uiso 1 1 calc R U

loop_
_atom_site_aniso_label
_atom_site_aniso_U_11
_atom_site_aniso_U_22
_atom_site_aniso_U_33
_atom_site_aniso_U_23
_atom_site_aniso_U_13
_atom_site_aniso_U_12
Cl1 0.132(3) 0.092(3) 0.141(3) -0.011(3) -0.010(3) 0.002(2)
Cl2 0.082(2) 0.092(3) 0.150(3) -0.027(3) 0.016(2) 0.0002(19)
Cl3 0.095(2) 0.164(4) 0.144(3) -0.061(3) 0.017(2) -0.032(3)
F1 0.052(3) 0.061(3) 0.047(3) -0.011(3) 0.014(2) -0.011(3)
F2 0.063(3) 0.082(4) 0.044(3) 0.010(3) 0.029(2) 0.014(3)
F3 0.045(3) 0.092(5) 0.089(4) 0.020(4) 0.040(3) -0.009(3)
F4 0.050(3) 0.093(5) 0.096(4) -0.021(4) 0.016(3) -0.035(3)
F5 0.053(3) 0.083(4) 0.055(3) -0.022(3) 0.021(2) -0.021(3)
F6 0.047(3) 0.055(4) 0.054(3) -0.011(3) 0.008(2) -0.016(3)
F7 0.040(3) 0.097(5) 0.065(3) 0.015(4) 0.000(2) -0.001(3)
F8 0.055(3) 0.066(4) 0.077(4) 0.027(3) 0.030(3) 0.026(3)
F9 0.068(3) 0.027(3) 0.074(3) -0.003(3) 0.027(3) 0.003(2)
F10 0.050(3) 0.031(3) 0.052(3) -0.003(2) 0.001(2) -0.001(2)
F11 0.057(3) 0.119(6) 0.052(3) -0.001(4) 0.013(3) 0.021(4)
F12 0.082(4) 0.140(7) 0.061(4) 0.045(4) 0.046(3) 0.056(4)
F13 0.102(5) 0.075(5) 0.182(7) 0.019(5) 0.115(5) -0.004(4)
F14 0.120(6) 0.137(7) 0.257(11) -0.087(8) 0.120(7) -0.095(6)
F15 0.086(4) 0.103(5) 0.148(6) -0.078(5) 0.067(4) -0.052(4)
F16 0.047(3) 0.039(3) 0.063(3) -0.006(3) -0.005(2) -0.004(2)
F17 0.076(4) 0.027(3) 0.082(4) 0.006(3) 0.007(3) 0.004(3)
F18 0.053(3) 0.061(4) 0.084(4) 0.027(3) 0.016(3) 0.024(3)
F19 0.044(3) 0.091(5) 0.073(4) 0.019(4) -0.011(3) -0.001(3)
F20 0.047(3) 0.061(4) 0.053(3) -0.004(3) 0.004(2) -0.009(3)
O1 0.032(3) 0.031(3) 0.043(3) 0.005(3) 0.013(2) -0.002(2)
O2 0.039(3) 0.040(3) 0.055(3) 0.011(3) 0.021(3) 0.000(2)
O3 0.033(3) 0.033(3) 0.051(3) 0.004(3) 0.022(2) 0.003(2)
O4 0.050(3) 0.037(3) 0.045(3) 0.004(3) 0.015(3) -0.002(3)
N1 0.024(3) 0.037(4) 0.032(3) -0.001(3) 0.013(3) -0.005(3)
N2 0.033(3) 0.024(3) 0.040(3) 0.004(3) 0.019(3) 0.000(3)
N3 0.035(3) 0.019(3) 0.040(3) -0.002(3) 0.017(3) 0.000(3)
N4 0.027(3) 0.027(4) 0.042(4) 0.002(3) 0.017(3) 0.000(3)
N5 0.034(3) 0.040(4) 0.052(4) -0.004(3) 0.019(3) 0.005(3)
C1 0.036(4) 0.027(4) 0.030(4) -0.003(3) 0.016(3) -0.005(3)
C2 0.030(4) 0.025(4) 0.036(4) 0.001(3) 0.014(3) 0.002(3)
C3 0.027(4) 0.031(4) 0.036(4) -0.005(4) 0.016(3) -0.004(3)
C4 0.036(4) 0.034(5) 0.036(4) -0.001(4) 0.015(3) -0.004(3)
C5 0.039(4) 0.020(4) 0.042(4) 0.000(4) 0.020(3) -0.002(3)
C6 0.032(4) 0.039(5) 0.057(5) 0.003(4) 0.023(4) 0.008(4)
C7 0.040(4) 0.034(5) 0.050(5) 0.007(4) 0.022(4) 0.008(4)
C8 0.031(4) 0.026(4) 0.038(4) -0.004(4) 0.016(3) -0.003(3)
C9 0.039(4) 0.026(4) 0.029(4) -0.007(3) 0.011(3) -0.004(3)
C10 0.033(4) 0.027(4) 0.036(4) 0.000(4) 0.011(3) -0.001(3)
C11 0.044(4) 0.026(4) 0.037(4) 0.004(4) 0.015(4) -0.002(3)
C12 0.043(4) 0.020(4) 0.039(4) 0.002(4) 0.020(3) -0.006(3)
C13 0.037(4) 0.021(4) 0.053(5) -0.002(4) 0.029(4) -0.002(3)
C14 0.034(4) 0.036(5) 0.042(5) -0.009(4) 0.022(3) -0.007(3)
C15 0.032(4) 0.030(4) 0.037(4) -0.001(4) 0.014(3) -0.006(3)
C16 0.036(4) 0.041(5) 0.052(5) 0.004(4) 0.023(4) -0.002(4)
C17 0.034(5) 0.078(8) 0.082(7) 0.004(6) 0.016(5) 0.022(5)
C18 0.033(4) 0.047(5) 0.047(4) 0.008(4) 0.011(3) -0.004(3)
C19 0.030(4) 0.035(5) 0.035(4) -0.009(4) 0.008(3) -0.002(3)
C20 0.029(4) 0.033(4) 0.037(4) -0.002(4) 0.012(3) -0.002(3)
C21 0.031(4) 0.029(4) 0.042(4) 0.001(4) 0.011(3) 0.002(3)
C22 0.026(4) 0.024(4) 0.044(4) 0.004(4) 0.022(3) 0.000(3)
C23 0.040(4) 0.033(5) 0.049(5) 0.007(4) 0.015(4) 0.007(4)
C24 0.048(5) 0.048(5) 0.037(4) 0.012(4) 0.021(4) 0.018(4)
C25 0.037(4) 0.042(5) 0.062(5) 0.007(5) 0.020(4) -0.006(4)
C26 0.032(4) 0.057(6) 0.074(6) 0.002(5) 0.014(4) -0.010(4)
C27 0.036(4) 0.039(5) 0.043(4) -0.001(4) 0.016(3) 0.001(4)
C28 0.026(4) 0.031(4) 0.033(4) 0.004(3) 0.012(3) -0.001(3)
C29 0.037(4) 0.045(5) 0.036(4) 0.001(4) 0.012(4) -0.005(4)
C30 0.021(4) 0.077(7) 0.035(4) 0.007(5) 0.006(3) 0.005(4)
C31 0.044(5) 0.037(5) 0.051(5) 0.011(4) 0.029(4) 0.009(4)
C32 0.040(4) 0.034(5) 0.042(5) 0.011(4) 0.021(4) 0.003(4)
C33 0.034(4) 0.034(5) 0.033(4) 0.003(4) 0.008(3) 0.006(3)
C34 0.045(5) 0.024(4) 0.071(6) 0.009(4) 0.037(4) 0.009(4)
C35 0.054(5) 0.052(6) 0.055(6) 0.022(5) 0.034(5) 0.022(5)
C36 0.076(7) 0.051(6) 0.074(7) 0.030(6) 0.041(6) 0.033(6)
C37 0.077(7) 0.049(7) 0.135(11) 0.015(7) 0.069(8) 0.008(6)
C38 0.086(8) 0.064(8) 0.154(12) -0.036(8) 0.081(9) -0.031(7)
C39 0.059(6) 0.053(6) 0.124(10) -0.020(7) 0.059(7) -0.016(5)
C40 0.034(4) 0.032(4) 0.032(4) 0.004(4) 0.011(3) 0.003(3)
C41 0.031(4) 0.036(5) 0.043(5) -0.001(4) 0.009(4) -0.001(4)
C42 0.043(5) 0.039(5) 0.053(5) -0.008(4) 0.013(4) 0.004(4)
C43 0.041(5) 0.050(6) 0.052(5) 0.015(5) 0.011(4) 0.016(4)
C44 0.034(4) 0.058(6) 0.044(5) 0.013(5) 0.004(4) 0.002(4)
C45 0.027(4) 0.038(5) 0.041(5) -0.004(4) 0.012(3) -0.004(3)
C46 0.080(8) 0.105(10) 0.107(9) 0.010(9) -0.004(7) -0.011(8)

loop_
_atom_type_symbol
_atom_type_description
_atom_type_scat_dispersion_real
_atom_type_scat_dispersion_imag
_atom_type_scat_source
C C 0.0033 0.0016 'International Tables Vol C Tables 4.2.6.8 and 6.1.1.4'
H H 0.0000 0.0000 'International Tables Vol C Tables 4.2.6.8 and 6.1.1.4'
N N 0.0061 0.0033 'International Tables Vol C Tables 4.2.6.8 and 6.1.1.4'
O O 0.0106 0.0060 'International Tables Vol C Tables 4.2.6.8 and 6.1.1.4'
F F 0.0171 0.0103 'International Tables Vol C Tables 4.2.6.8 and 6.1.1.4'
Cl Cl 0.1484 0.1585 'International Tables Vol C Tables 4.2.6.8 and 6.1.1.4'

loop_
_geom_angle_atom_site_label_1
_geom_angle_atom_site_label_2
_geom_angle_atom_site_label_3
_geom_angle
C1 O1 C2 106.5(6)
C12 O3 C11 106.4(5)
C1 N1 C3 104.6(6)
C8 N2 C5 110.3(6)
C8 N2 H2 137(5)
C5 N2 H2 112(5)
C12 N3 C10 106.6(6)
C20 N4 C14 112.9(6)
C20 N4 H4 125(5)
C14 N4 H4 122(5)
C16 N5 C18 111.5(6)
C16 N5 C17 126.1(7)
C18 N5 C17 122.4(7)
N1 C1 O1 115.4(6)
N1 C1 C21 128.6(7)
O1 C1 C21 116.0(7)
O2 C2 O1 121.9(7)
O2 C2 C3 133.4(7)
O1 C2 C3 104.6(5)
C4 C3 N1 126.9(7)
C4 C3 C2 124.1(6)
N1 C3 C2 108.9(6)
C3 C4 C5 126.0(6)
C3 C4 C22 120.1(7)
C5 C4 C22 113.9(7)
N2 C5 C6 106.6(7)
N2 C5 C4 125.7(6)
C6 C5 C4 127.7(7)
C7 C6 C5 108.7(6)
C7 C6 H6 125.7
C5 C6 H6 125.7
C6 C7 C8 107.2(7)
C6 C7 H7 126.4
C8 C7 H7 126.4
N2 C8 C9 125.3(6)
N2 C8 C7 107.2(6)
C9 C8 C7 127.5(7)
C10 C9 C8 123.7(7)
C10 C9 C28 119.4(6)
C8 C9 C28 116.6(6)
N3 C10 C9 128.3(7)
N3 C10 C11 108.2(6)
C9 C10 C11 123.5(7)
O4 C11 O3 120.4(6)
O4 C11 C10 135.2(7)
O3 C11 C10 104.2(6)
N3 C12 O3 114.6(6)
N3 C12 C13 130.2(7)
O3 C12 C13 115.2(6)
C14 C13 C12 124.5(6)
C14 C13 C34 114.6(6)
C12 C13 C34 120.8(7)
C13 C14 N4 126.6(7)
C13 C14 C15 128.5(6)
N4 C14 C15 104.9(7)
C16 C15 C19 107.9(7)
C16 C15 C14 143.9(8)
C19 C15 C14 108.2(6)
N5 C16 C15 107.3(7)
N5 C16 H16 126.4
C15 C16 H16 126.4
N5 C17 H17A 109.5
N5 C17 H17B 109.5
H17A C17 H17B 109.5
N5 C17 H17C 109.5
H17A C17 H17C 109.5
H17B C17 H17C 109.5
N5 C18 C19 105.5(7)
N5 C18 H18 127.3
C19 C18 H18 127.3
C18 C19 C15 107.9(6)
C18 C19 C20 144.2(8)
C15 C19 C20 107.9(7)
N4 C20 C21 125.4(6)
N4 C20 C19 106.2(6)
C21 C20 C19 128.3(7)
C1 C21 C20 122.8(7)
C1 C21 C40 119.3(7)
C20 C21 C40 117.9(6)
C27 C22 C23 116.4(6)
C27 C22 C4 121.6(7)
C23 C22 C4 121.7(7)
F1 C23 C24 120.0(8)
F1 C23 C22 120.0(6)
C24 C23 C22 120.0(8)
F2 C24 C25 121.7(7)
F2 C24 C23 117.6(9)
C25 C24 C23 120.6(8)
F3 C25 C26 121.2(9)
F3 C25 C24 118.5(8)
C26 C25 C24 120.2(7)
C25 C26 F4 120.8(7)
C25 C26 C27 119.4(9)
F4 C26 C27 119.7(8)
C22 C27 F5 119.4(6)
C22 C27 C26 123.2(8)
F5 C27 C26 117.4(8)
C29 C28 C33 115.3(7)
C29 C28 C9 122.7(7)
C33 C28 C9 122.1(7)
F6 C29 C28 119.3(8)
F6 C29 C30 118.7(7)
C28 C29 C30 122.0(8)
F7 C30 C31 119.1(9)
F7 C30 C29 120.6(9)
C31 C30 C29 120.3(8)
F8 C31 C32 121.1(9)
F8 C31 C30 119.8(8)
C32 C31 C30 119.1(8)
F9 C32 C31 119.3(8)
F9 C32 C33 120.9(8)
C31 C32 C33 119.8(8)
F10 C33 C32 118.0(7)
F10 C33 C28 118.5(7)
C32 C33 C28 123.4(7)
C39 C34 C35 115.7(8)
C39 C34 C13 121.2(8)
C35 C34 C13 123.1(9)
F11 C35 C34 119.5(7)
F11 C35 C36 117.3(9)
C34 C35 C36 123.1(11)
F12 C36 C37 121.1(9)
F12 C36 C35 120.9(12)
C37 C36 C35 117.9(11)
F13 C37 C36 119.9(12)
F13 C37 C38 119.0(13)
C36 C37 C38 121.1(9)
F14 C38 C39 122.6(12)
F14 C38 C37 120.3(10)
C39 C38 C37 116.9(12)
C34 C39 F15 119.0(7)
C34 C39 C38 125.1(11)
F15 C39 C38 115.9(11)
C45 C40 C41 116.6(7)
C45 C40 C21 123.4(7)
C41 C40 C21 119.9(7)
F16 C41 C42 118.0(7)
F16 C41 C40 120.0(7)
C42 C41 C40 122.0(7)
F17 C42 C43 120.3(9)
F17 C42 C41 120.8(8)
C43 C42 C41 118.9(9)
F18 C43 C42 120.2(9)
F18 C43 C44 119.0(8)
C42 C43 C44 120.8(8)
F19 C44 C45 120.3(9)
F19 C44 C43 120.6(8)
C45 C44 C43 119.1(8)
F20 C45 C44 117.8(7)
F20 C45 C40 119.6(7)
C44 C45 C40 122.6(8)
Cl1 C46 Cl2 108.2(7)
Cl1 C46 Cl3 110.2(8)
Cl2 C46 Cl3 109.4(7)
Cl1 C46 H46 109.7
Cl2 C46 H46 109.7
Cl3 C46 H46 109.7

loop_
_geom_bond_atom_site_label_1
_geom_bond_atom_site_label_2
_geom_bond_distance
Cl1 C46 1.752(14)
Cl2 C46 1.768(15)
Cl3 C46 1.764(14)
F1 C23 1.330(10)
F2 C24 1.346(9)
F3 C25 1.329(8)
F4 C26 1.334(11)
F5 C27 1.350(9)
F6 C29 1.350(10)
F7 C30 1.364(9)
F8 C31 1.343(10)
F9 C32 1.348(10)
F10 C33 1.359(9)
F11 C35 1.361(13)
F12 C36 1.335(12)
F13 C37 1.350(10)
F14 C38 1.324(15)
F15 C39 1.356(13)
F16 C41 1.321(9)
F17 C42 1.313(11)
F18 C43 1.328(10)
F19 C44 1.347(10)
F20 C45 1.349(10)
O1 C1 1.368(8)
O1 C2 1.383(8)
O2 C2 1.193(8)
O3 C12 1.381(9)
O3 C11 1.389(9)
O4 C11 1.194(9)
N1 C1 1.322(10)
N1 C3 1.389(8)
N2 C8 1.366(10)
N2 C5 1.368(8)
N2 H2 0.93(3)
N3 C12 1.299(8)
N3 C10 1.377(9)
N4 C20 1.365(10)
N4 C14 1.393(9)
N4 H4 0.94(3)
N5 C16 1.355(10)
N5 C18 1.378(9)
N5 C17 1.445(9)
C1 C21 1.419(9)
C2 C3 1.473(11)
C3 C4 1.365(11)
C4 C5 1.412(11)
C4 C22 1.508(9)
C5 C6 1.404(10)
C6 C7 1.378(11)
C6 H6 0.9300
C7 C8 1.411(9)
C7 H7 0.9300
C8 C9 1.406(10)
C9 C10 1.373(9)
C9 C28 1.488(11)
C10 C11 1.485(10)
C12 C13 1.399(10)
C13 C14 1.378(11)
C13 C34 1.513(9)
C14 C15 1.446(11)
C15 C16 1.375(9)
C15 C19 1.407(11)
C16 H16 0.9300
C17 H17A 0.9600
C17 H17B 0.9600
C17 H17C 0.9600
C18 C19 1.399(10)
C18 H18 0.9300
C19 C20 1.438(9)
C20 C21 1.396(10)
C21 C40 1.487(11)
C22 C27 1.358(11)
C22 C23 1.395(11)
C23 C24 1.415(10)
C24 C25 1.350(12)
C25 C26 1.340(12)
C26 C27 1.397(10)
C28 C29 1.378(11)
C28 C33 1.387(11)
C29 C30 1.376(13)
C30 C31 1.372(13)
C31 C32 1.358(12)
C32 C33 1.359(11)
C34 C39 1.353(14)
C34 C35 1.356(13)
C35 C36 1.384(12)
C36 C37 1.355(17)
C37 C38 1.390(18)
C38 C39 1.353(12)
C40 C45 1.380(11)
C40 C41 1.398(12)
C41 C42 1.394(12)
C42 C43 1.368(13)
C43 C44 1.384(14)
C44 C45 1.380(12)
C46 H46 0.9800
